data_1568116
loop_
_publ_author_name
'Karges, Johannes'
'Giardini, Miriam A.'
'Blacque, Olivier'
'Woodworth, Brendon'
'Siqueira-Neto, Jair L'
'Cohen, Seth M.'

_publ_section_title
;
 Enantioselective inhibition of the SARS-CoV-2 main protease with
 rhenium(i) picolinic acid complexes.
;
_journal_issue 3
_journal_name_full 'Chemical science'
_journal_page_first 711
_journal_page_last 720
_journal_paper_doi 10.1039/d2sc05473f
_journal_volume 14
_journal_year 2023
_chemical_formula_moiety 'C10 H8 N O6 Re, H2 O'
_chemical_formula_sum 'C10 H10 N O7 Re'
_chemical_formula_weight 442.39
_space_group_crystal_system monoclinic
_space_group_IT_number 15
_space_group_name_Hall '-I 2ya'
_space_group_name_H-M_alt 'I 1 2/a 1'
_atom_sites_solution_hydrogens mixed
_atom_sites_solution_primary dual
_audit_creation_date 2021-03-15
_audit_creation_method
;
Olex2 1.3
(compiled 2020.11.12 svn.r5f609507 for OlexSys, GUI svn.r6272)
;
_audit_update_record
;
2022-09-06 deposited with the CCDC.	2022-12-13 downloaded from the CCDC.
;
_cell_angle_alpha 90
_cell_angle_beta 97.9890(10)
_cell_angle_gamma 90
_cell_formula_units_Z 8
_cell_length_a 9.18810(10)
_cell_length_b 11.06790(10)
_cell_length_c 25.0097(3)
_cell_measurement_reflns_used 12874
_cell_measurement_temperature 160(1)
_cell_measurement_theta_max 79.1620
_cell_measurement_theta_min 3.5700
_cell_volume 2518.63(5)
_computing_cell_refinement 'CrysAlisPro 1.171.40.68a (Rigaku OD, 2019)'
_computing_data_collection 'CrysAlisPro 1.171.40.68a (Rigaku OD, 2019)'
_computing_data_reduction 'CrysAlisPro 1.171.40.68a (Rigaku OD, 2019)'
_computing_molecular_graphics 'Olex2 1.3 (Dolomanov et al., 2009)'
_computing_publication_material 'Olex2 1.3 (Dolomanov et al., 2009)'
_computing_structure_refinement 'SHELXL (Sheldrick, 2015b)'
_computing_structure_solution 'SHELXT (Sheldrick, 2015a)'
_diffrn_ambient_environment N~2~
_diffrn_ambient_temperature 160(1)
_diffrn_detector 'Hybrid Pixel Array Detector'
_diffrn_detector_area_resol_mean 5.8140
_diffrn_detector_type 'Pilatus 200K'
_diffrn_measured_fraction_theta_full 0.999
_diffrn_measured_fraction_theta_max 0.998
_diffrn_measurement_details
;
List of Runs (angles in degrees, time in seconds):

  # Type    Start    End  Width  t~exp~   \w     \q     \k     \f   Frames
#--------------------------------------------------------------------------
  1  \w    102.00 178.00   0.50    0.20    --  110.00 111.00  90.00  152
  2  \w     96.00 178.00   0.50    0.20    --  110.00  30.00 -30.00  164
  3  \w     96.00 178.00   0.50    0.20    --  110.00  30.00 -60.00  164
  4  \w    106.00 178.00   0.50    0.20    --  110.00  98.00-128.00  144
  5  \w     34.00 123.00   0.50    0.10    --   49.87  57.00 -60.00  178
  6  \w    -81.00 -11.00   0.50    0.20    --  -88.50  98.00-128.00  140
  7  \w   -125.00 -73.00   0.50    0.10    --  -49.87-125.00 -90.00  104
  8  \w   -165.00 -85.00   0.50    0.20    --  -88.50 -98.00 124.00  160
  9  \w   -125.00 -73.00   0.50    0.10    --  -49.87-125.00-150.00  104
 10  \w    -80.00  28.00   0.50    0.10    --  -49.87  98.00-128.00  216
 11  \w     36.00 134.00   0.50    0.20    --  110.00 -77.00 -60.00  196
 12  \w     34.00 124.00   0.50    0.20    --  110.00 -45.00 -30.00  180
 13  \w     34.00 108.00   0.50    0.20    --  110.00-111.00 -60.00  148
 14  \w     34.00 107.00   0.50    0.20    --  110.00 -94.00 -60.00  146
 15  \w     34.00 108.00   0.50    0.20    --  110.00-111.00-150.00  148
 16  \w     34.00 107.00   0.50    0.20    --  110.00 -94.00-180.00  146
 17  \w     34.00 107.00   0.50    0.20    --  110.00 -94.00-120.00  146
 18  \w     -6.00  84.00   0.50    0.10    --   49.87 -98.00 124.00  180
 19  \w     34.00 107.00   0.50    0.20    --  110.00 -98.00 124.00  146
 20  \w     38.00 127.00   0.50    0.20    --  110.00 -61.00  60.00  178
;
_diffrn_measurement_device 'four-circle diffractometer'
_diffrn_measurement_device_type 'XtaLAB Synergy, Dualflex, Pilatus 200K'
_diffrn_measurement_method '\w scans'
_diffrn_orient_matrix_type 'CrysAlisPro convention (1999,Acta A55,543-557)'
_diffrn_orient_matrix_UB_11 -0.0336750000
_diffrn_orient_matrix_UB_12 0.1310141000
_diffrn_orient_matrix_UB_13 -0.0185632000
_diffrn_orient_matrix_UB_21 -0.1460051000
_diffrn_orient_matrix_UB_22 -0.0049186000
_diffrn_orient_matrix_UB_23 0.0236743000
_diffrn_orient_matrix_UB_31 0.0788937000
_diffrn_orient_matrix_UB_32 0.0467339000
_diffrn_orient_matrix_UB_33 0.0544338000
_diffrn_radiation_monochromator mirror
_diffrn_radiation_probe x-ray
_diffrn_radiation_type 'Cu K\a'
_diffrn_radiation_wavelength 1.54184
_diffrn_reflns_av_R_equivalents 0.0274
_diffrn_reflns_av_unetI/netI 0.0172
_diffrn_reflns_Laue_measured_fraction_full 0.999
_diffrn_reflns_Laue_measured_fraction_max 0.998
_diffrn_reflns_limit_h_max 11
_diffrn_reflns_limit_h_min -11
_diffrn_reflns_limit_k_max 13
_diffrn_reflns_limit_k_min -13
_diffrn_reflns_limit_l_max 31
_diffrn_reflns_limit_l_min -25
_diffrn_reflns_number 13080
_diffrn_reflns_point_group_measured_fraction_full 0.999
_diffrn_reflns_point_group_measured_fraction_max 0.998
_diffrn_reflns_theta_full 67.684
_diffrn_reflns_theta_max 74.493
_diffrn_reflns_theta_min 3.569
_diffrn_source 'micro-focus sealed X-ray tube'
_diffrn_source_type 'PhotonJet (Cu) X-ray Source'
_exptl_absorpt_coefficient_mu 19.187
_exptl_absorpt_correction_T_max 0.308
_exptl_absorpt_correction_T_min 0.038
_exptl_absorpt_correction_type analytical
_exptl_absorpt_process_details
;
CrysAlisPro 1.171.40.68a (Rigaku Oxford Diffraction, 2019)
Analytical numeric absorption correction using a multifaceted crystal
model based on expressions derived by R.C. Clark & J.S. Reid.
(Clark, R. C. & Reid, J. S. (1995). Acta Cryst. A51, 887-897)
Empirical absorption correction using spherical harmonics,
 implemented in SCALE3 ABSPACK scaling algorithm.
;
_exptl_crystal_colour colourless
_exptl_crystal_density_diffrn 2.333
_exptl_crystal_description prism
_exptl_crystal_F_000 1664
_exptl_crystal_size_max 0.25
_exptl_crystal_size_mid 0.11
_exptl_crystal_size_min 0.10
_refine_diff_density_max 1.452
_refine_diff_density_min -1.101
_refine_diff_density_rms 0.152
_refine_ls_extinction_coef 0.000159(11)
_refine_ls_extinction_expression Fc^*^=kFc[1+0.001xFc^2^\l^3^/sin(2\q)]^-1/4^
_refine_ls_extinction_method 'SHELXL-2018/3 (Sheldrick 2018)'
_refine_ls_goodness_of_fit_ref 1.203
_refine_ls_hydrogen_treatment mixed
_refine_ls_matrix_type full
_refine_ls_number_parameters 189
_refine_ls_number_reflns 2565
_refine_ls_number_restraints 1
_refine_ls_restrained_S_all 1.202
_refine_ls_R_factor_all 0.0228
_refine_ls_R_factor_gt 0.0222
_refine_ls_shift/su_max 0.002
_refine_ls_shift/su_mean 0.000
_refine_ls_structure_factor_coef Fsqd
_refine_ls_weighting_details 'w=1/[\s^2^(Fo^2^)+(0.0268P)^2^+10.9719P] where P=(Fo^2^+2Fc^2^)/3'
_refine_ls_weighting_scheme calc
_refine_ls_wR_factor_gt 0.0574
_refine_ls_wR_factor_ref 0.0575
_reflns_Friedel_coverage 0.000
_reflns_number_gt 2557
_reflns_number_total 2565
_reflns_threshold_expression 'I > 2\s(I)'
_cod_data_source_file d2sc05473f2.cif
_cod_data_source_block 35
_cod_depositor_comments 'Adding full bibliography for 1568094--1568122.cif.'
_cod_database_code 1568116
_shelx_shelxl_version_number 2018/3
_shelx_space_group_comment
;
The symmetry employed for this shelxl refinement is uniquely defined
by the following loop, which should always be used as a source of
symmetry information in preference to the above space-group names.
They are only intended as comments.
;
_shelx_estimated_absorpt_t_max 0.250
_shelx_estimated_absorpt_t_min 0.086
_olex2_refinement_description
;
1. Fixed Uiso
 At 1.2 times of:
  All C(H) groups
 At 1.5 times of:
  All C(H,H,H) groups, All C(H,H,H,H) groups, All O(H) groups
2. Restrained distances
 O7-H7B \\sim O7-H7C
 with sigma of 0.005
3. Others
 Fixed Sof: H7B(0.5) H7C(0.5)
4.a Aromatic/amide H refined with riding coordinates:
 C5(H5), C6(H6), C7(H7)
4.b Idealised Me refined as rotating group:
 C10(H10A,H10B,H10C)
;

loop_
_space_group_symop_operation_xyz
'x, y, z'
'-x+1/2, y, -z'
'x+1/2, y+1/2, z+1/2'
'-x+1, y+1/2, -z+1/2'
'-x, -y, -z'
'x-1/2, -y, z'
'-x+1/2, -y+1/2, -z+1/2'
'x, -y+1/2, z+1/2'

loop_
_atom_site_label
_atom_site_type_symbol
_atom_site_fract_x
_atom_site_fract_y
_atom_site_fract_z
_atom_site_U_iso_or_equiv
_atom_site_adp_type
_atom_site_occupancy
_atom_site_site_symmetry_order
_atom_site_calc_flag
_atom_site_refinement_flags_posn
_atom_site_refinement_flags_adp
_atom_site_refinement_flags_occupancy
_atom_site_disorder_assembly
_atom_site_disorder_group
Re1 Re 0.38657(2) 0.81880(2) 0.63515(2) 0.02115(9) Uani 1 1 d . . . . .
O1 O 0.3891(4) 1.0947(3) 0.62927(14) 0.0482(9) Uani 1 1 d . . . . .
O2 O 0.6377(4) 0.8547(3) 0.72765(14) 0.0487(9) Uani 1 1 d . . . . .
O3 O 0.1719(4) 0.8468(4) 0.71679(15) 0.0500(9) Uani 1 1 d . . . . .
O4 O 0.5257(3) 0.7916(3) 0.57204(11) 0.0263(5) Uani 1 1 d . . . . .
O5 O 0.0793(3) 0.6641(2) 0.51527(11) 0.0260(6) Uani 1 1 d . . . . .
O6 O 0.2150(3) 0.7938(2) 0.56876(11) 0.0245(5) Uani 1 1 d . . . . .
N1 N 0.3652(3) 0.6187(3) 0.62495(12) 0.0198(6) Uani 1 1 d . . . . .
C1 C 0.3891(5) 0.9918(4) 0.63106(16) 0.0343(10) Uani 1 1 d . . . . .
C2 C 0.5457(5) 0.8385(4) 0.69269(17) 0.0324(9) Uani 1 1 d . . . . .
H4A H 0.497(6) 0.757(6) 0.545(3) 0.049 Uiso 1 1 d . U . . .
H4B H 0.563(7) 0.852(6) 0.559(3) 0.049 Uiso 1 1 d . U . . .
H7A H 0.153(6) 0.940(6) 0.541(2) 0.049 Uiso 1 1 d . U . . .
H7B H 0.219(9) 1.028(10) 0.515(4) 0.049 Uiso 0.5 1 d D U P A 1
C3 C 0.2543(5) 0.8351(4) 0.68655(17) 0.0317(9) Uani 1 1 d . . . . .
C4 C 0.4442(4) 0.5297(3) 0.65253(14) 0.0220(7) Uani 1 1 d . . . . .
C5 C 0.4187(4) 0.4086(4) 0.63833(15) 0.0269(8) Uani 1 1 d . . . . .
H5 H 0.476280 0.347384 0.657674 0.032 Uiso 1 1 calc R U . . .
C6 C 0.3112(4) 0.3769(3) 0.59671(18) 0.0302(8) Uani 1 1 d . . . . .
H6 H 0.294176 0.294500 0.587109 0.036 Uiso 1 1 calc R U . . .
C7 C 0.2282(4) 0.4682(3) 0.56906(15) 0.0255(7) Uani 1 1 d . . . . .
H7 H 0.152328 0.449729 0.540419 0.031 Uiso 1 1 calc R U . . .
C8 C 0.2588(4) 0.5858(3) 0.58421(14) 0.0214(7) Uani 1 1 d . . . . .
C9 C 0.1761(4) 0.6872(3) 0.55326(14) 0.0212(7) Uani 1 1 d . . . . .
C10 C 0.5625(4) 0.5621(4) 0.69765(16) 0.0290(8) Uani 1 1 d . . . . .
H10A H 0.636392 0.612534 0.683656 0.044 Uiso 1 1 calc R U . . .
H10B H 0.609105 0.488207 0.713387 0.044 Uiso 1 1 calc R U . . .
H10C H 0.519524 0.606831 0.725442 0.044 Uiso 1 1 calc R U . . .
O7 O 0.1336(3) 1.0127(3) 0.52944(12) 0.0308(6) Uani 1 1 d D . . . .
H7C H 0.061(9) 0.993(11) 0.502(4) 0.046 Uiso 0.5 1 d D U P B 2

loop_
_atom_site_aniso_label
_atom_site_aniso_U_11
_atom_site_aniso_U_22
_atom_site_aniso_U_33
_atom_site_aniso_U_23
_atom_site_aniso_U_13
_atom_site_aniso_U_12
Re1 0.02685(12) 0.01730(12) 0.01759(11) -0.00040(5) -0.00291(7) 0.00171(5)
O1 0.068(2) 0.0158(16) 0.054(2) -0.0001(13) -0.0170(18) 0.0031(13)
O2 0.054(2) 0.0404(18) 0.0420(18) -0.0083(15) -0.0274(16) 0.0044(16)
O3 0.057(2) 0.057(2) 0.0401(19) 0.0000(16) 0.0192(17) 0.0169(18)
O4 0.0322(14) 0.0234(13) 0.0227(13) -0.0006(11) 0.0021(11) -0.0048(11)
O5 0.0271(13) 0.0256(13) 0.0235(13) 0.0021(10) -0.0029(11) -0.0040(10)
O6 0.0288(13) 0.0186(12) 0.0236(12) 0.0023(10) -0.0056(10) 0.0004(10)
N1 0.0239(13) 0.0176(15) 0.0176(12) 0.0040(11) 0.0020(10) 0.0007(11)
C1 0.041(2) 0.031(2) 0.027(2) -0.0039(15) -0.0087(17) 0.0011(16)
C2 0.045(2) 0.0198(18) 0.030(2) -0.0009(15) -0.0023(18) 0.0026(17)
C3 0.043(2) 0.0263(19) 0.0240(19) 0.0000(15) -0.0012(17) 0.0070(17)
C4 0.0219(16) 0.0226(17) 0.0211(16) 0.0054(13) 0.0017(13) 0.0019(13)
C5 0.0310(18) 0.0204(18) 0.0293(19) 0.0091(14) 0.0045(14) 0.0075(15)
C6 0.0329(19) 0.0140(17) 0.044(2) 0.0015(15) 0.0051(17) 0.0005(14)
C7 0.0290(18) 0.0219(18) 0.0250(17) 0.0019(14) 0.0016(14) -0.0033(14)
C8 0.0240(16) 0.0203(17) 0.0198(16) 0.0036(13) 0.0027(13) -0.0014(13)
C9 0.0231(17) 0.0223(18) 0.0178(17) -0.0001(12) 0.0014(14) -0.0006(13)
C10 0.0303(19) 0.028(2) 0.0267(18) 0.0045(15) -0.0037(15) 0.0034(15)
O7 0.0365(15) 0.0231(14) 0.0315(14) 0.0040(11) 0.0006(11) 0.0054(12)

loop_
_atom_type_symbol
_atom_type_description
_atom_type_scat_dispersion_real
_atom_type_scat_dispersion_imag
_atom_type_scat_source
C C 0.0181 0.0091 'International Tables Vol C Tables 4.2.6.8 and 6.1.1.4'
H H 0.0000 0.0000 'International Tables Vol C Tables 4.2.6.8 and 6.1.1.4'
N N 0.0311 0.0180 'International Tables Vol C Tables 4.2.6.8 and 6.1.1.4'
O O 0.0492 0.0322 'International Tables Vol C Tables 4.2.6.8 and 6.1.1.4'
Re Re -5.2083 5.8923 'International Tables Vol C Tables 4.2.6.8 and 6.1.1.4'

loop_
_exptl_crystal_face_index_h
_exptl_crystal_face_index_k
_exptl_crystal_face_index_l
_exptl_crystal_face_perp_dist
0 0 1 0.0561
0 0 -1 0.0561
-1 -1 0 0.0904
1 1 0 0.0904
0 -1 0 0.0502
0 1 0 0.0502
1 0 0 0.1186
-1 0 0 0.1186
2 0 -5 0.0978
0 1 1 0.0464
0 -1 1 0.0504
-4 5 1 0.0950
4 -5 -1 0.0950

loop_
_geom_angle_atom_site_label_1
_geom_angle_atom_site_label_2
_geom_angle_atom_site_label_3
_geom_angle
_geom_angle_site_symmetry_1
_geom_angle_site_symmetry_3
_geom_angle_publ_flag
O4 Re1 N1 80.33(11) . . ?
O6 Re1 O4 82.17(11) . . ?
O6 Re1 N1 74.95(10) . . ?
C1 Re1 O4 94.96(15) . . ?
C1 Re1 O6 95.76(13) . . ?
C1 Re1 N1 170.01(14) . . ?
C2 Re1 O4 95.53(16) . . ?
C2 Re1 O6 177.62(15) . . ?
C2 Re1 N1 104.15(14) . . ?
C2 Re1 C1 84.99(17) . . ?
C3 Re1 O4 175.49(15) . . ?
C3 Re1 O6 93.77(15) . . ?
C3 Re1 N1 96.75(15) . . ?
C3 Re1 C1 87.39(18) . . ?
C3 Re1 C2 88.51(19) . . ?
Re1 O4 H4A 122(4) . . ?
Re1 O4 H4B 119(4) . . ?
H4A O4 H4B 99(6) . . ?
C9 O6 Re1 119.9(2) . . ?
C4 N1 Re1 129.1(2) . . ?
C4 N1 C8 117.7(3) . . ?
C8 N1 Re1 113.2(2) . . ?
O1 C1 Re1 178.9(4) . . ?
O2 C2 Re1 177.0(4) . . ?
O3 C3 Re1 178.3(4) . . ?
N1 C4 C5 120.6(3) . . ?
N1 C4 C10 119.4(3) . . ?
C5 C4 C10 120.0(3) . . ?
C4 C5 H5 119.5 . . ?
C6 C5 C4 121.0(3) . . ?
C6 C5 H5 119.5 . . ?
C5 C6 H6 120.8 . . ?
C5 C6 C7 118.4(4) . . ?
C7 C6 H6 120.8 . . ?
C6 C7 H7 120.8 . . ?
C8 C7 C6 118.3(4) . . ?
C8 C7 H7 120.8 . . ?
N1 C8 C7 124.0(3) . . ?
N1 C8 C9 116.3(3) . . ?
C7 C8 C9 119.7(3) . . ?
O5 C9 O6 124.5(3) . . ?
O5 C9 C8 119.9(3) . . ?
O6 C9 C8 115.6(3) . . ?
C4 C10 H10A 109.5 . . ?
C4 C10 H10B 109.5 . . ?
C4 C10 H10C 109.5 . . ?
H10A C10 H10B 109.5 . . ?
H10A C10 H10C 109.5 . . ?
H10B C10 H10C 109.5 . . ?
H7A O7 H7B 98(8) . . ?
H7A O7 H7C 97(8) . . ?

loop_
_geom_bond_atom_site_label_1
_geom_bond_atom_site_label_2
_geom_bond_distance
_geom_bond_site_symmetry_2
_geom_bond_publ_flag
Re1 O4 2.185(3) . ?
Re1 O6 2.142(3) . ?
Re1 N1 2.234(3) . ?
Re1 C1 1.918(5) . ?
Re1 C2 1.916(4) . ?
Re1 C3 1.896(5) . ?
O1 C1 1.139(6) . ?
O2 C2 1.143(5) . ?
O3 C3 1.149(6) . ?
O4 H4A 0.80(7) . ?
O4 H4B 0.83(7) . ?
O5 C9 1.234(5) . ?
O6 C9 1.278(4) . ?
N1 C4 1.354(5) . ?
N1 C8 1.360(5) . ?
C4 C5 1.398(5) . ?
C4 C10 1.498(5) . ?
C5 H5 0.9500 . ?
C5 C6 1.377(6) . ?
C6 H6 0.9500 . ?
C6 C7 1.391(5) . ?
C7 H7 0.9500 . ?
C7 C8 1.373(5) . ?
C8 C9 1.508(5) . ?
C10 H10A 0.9800 . ?
C10 H10B 0.9800 . ?
C10 H10C 0.9800 . ?
O7 H7A 0.87(7) . ?
O7 H7B 0.92(7) . ?
O7 H7C 0.92(7) . ?

loop_
_geom_hbond_atom_site_label_D
_geom_hbond_atom_site_label_H
_geom_hbond_atom_site_label_A
_geom_hbond_distance_DH
_geom_hbond_distance_HA
_geom_hbond_distance_DA
_geom_hbond_angle_DHA
_geom_hbond_site_symmetry_A
_geom_hbond_publ_flag
O4 H4A O5 0.80(7) 1.87(7) 2.665(4) 174(6) 2_556 yes
O4 H4B O7 0.83(7) 1.83(7) 2.665(4) 176(6) 6_675 yes
O7 H7A O6 0.87(7) 1.82(7) 2.682(4) 173(6) . yes
O7 H7B O7 0.92(7) 1.88(8) 2.760(6) 160(10) 2_556 yes
C6 H6 O1 0.95 2.55 3.282(5) 133.8 1_545 yes

loop_
_geom_torsion_atom_site_label_1
_geom_torsion_atom_site_label_2
_geom_torsion_atom_site_label_3
_geom_torsion_atom_site_label_4
_geom_torsion
_geom_torsion_site_symmetry_1
_geom_torsion_site_symmetry_2
_geom_torsion_site_symmetry_3
_geom_torsion_site_symmetry_4
_geom_torsion_publ_flag
Re1 O6 C9 O5 -179.5(3) . . . . ?
Re1 O6 C9 C8 -0.4(4) . . . . ?
Re1 N1 C4 C5 -176.9(3) . . . . ?
Re1 N1 C4 C10 1.5(5) . . . . ?
Re1 N1 C8 C7 177.8(3) . . . . ?
Re1 N1 C8 C9 0.5(4) . . . . ?
N1 C4 C5 C6 -1.1(6) . . . . ?
N1 C8 C9 O5 179.0(3) . . . . ?
N1 C8 C9 O6 -0.1(5) . . . . ?
C4 N1 C8 C7 -0.8(5) . . . . ?
C4 N1 C8 C9 -178.2(3) . . . . ?
C4 C5 C6 C7 -0.1(6) . . . . ?
C5 C6 C7 C8 0.8(6) . . . . ?
C6 C7 C8 N1 -0.3(6) . . . . ?
C6 C7 C8 C9 176.9(3) . . . . ?
C7 C8 C9 O5 1.5(5) . . . . ?
C7 C8 C9 O6 -177.6(3) . . . . ?
C8 N1 C4 C5 1.6(5) . . . . ?
C8 N1 C4 C10 179.9(3) . . . . ?
C10 C4 C5 C6 -179.5(4) . . . . ?
